data_4129022
loop_
_publ_author_name
'Qazvini, Omid T.'
'Babarao, Ravichandar'
'Shi, Zhao-Lin'
'Zhang, Yue-Biao'
'Telfer, Shane G.'

_publ_section_title
;
 A Robust Ethane-Trapping Metal-Organic Framework with a High Capacity for
 Ethylene Purification.
;
_journal_issue 12
_journal_name_full 'Journal of the American Chemical Society'
_journal_page_first 5014
_journal_page_last 5020
_journal_paper_doi 10.1021/jacs.9b00913
_journal_volume 141
_journal_year 2019
_chemical_formula_moiety 'C20 H13 Co3 O12, 4[CH3OH]'
_chemical_formula_sum 'C32 H61 Co3 O24'
_chemical_formula_weight 1006.59
_chemical_name_systematic MUF-15
_space_group_crystal_system orthorhombic
_space_group_IT_number 52
_space_group_name_Hall '-P 2a 2bc'
_space_group_name_H-M_alt 'P n n a'
_atom_sites_solution_hydrogens mixed
_audit_creation_date 2019-01-17
_audit_creation_method
;
Olex2 1.2
(compiled 2018.04.26 svn.r3504 for OlexSys, GUI svn.r5492)
;
_audit_update_record
;
????
;
_cell_angle_alpha 90
_cell_angle_beta 90
_cell_angle_gamma 90
_cell_formula_units_Z 8
_cell_length_a 28.714(2)
_cell_length_b 21.1265(7)
_cell_length_c 10.9460(3)
_cell_measurement_reflns_used 5893
_cell_measurement_temperature 293
_cell_measurement_theta_max 50.2
_cell_measurement_theta_min 2.1
_cell_volume 6640.1(5)
_computing_cell_refinement 'FSProcess in Process-Auto (Rigaku, 1998)'
_computing_data_collection 'CrystalClear (Rigaku, 2005)'
_computing_data_reduction 'FSProcess in Process-Auto (Rigaku, 1998)'
_computing_molecular_graphics 'Olex2 (Dolomanov et al., 2009)'
_computing_publication_material 'Olex2 (Dolomanov et al., 2009)'
_computing_structure_refinement 'SHELXL-97 (Sheldrick, 1997)'
_computing_structure_solution 'SHELXS97 (Sheldrick, 2008)'
_diffrn_ambient_temperature 293.15
_diffrn_detector 'Image plate'
_diffrn_detector_area_resol_mean 10
_diffrn_measured_fraction_theta_full 0.236
_diffrn_measured_fraction_theta_max 0.983
_diffrn_measurement_device_type 'Rigaku Spider'
_diffrn_measurement_method \w-scans
_diffrn_radiation_monochromator 'Rigaku VariMax-HF Confocal Optical System'
_diffrn_radiation_type CuK\a
_diffrn_radiation_wavelength 1.54178
_diffrn_reflns_av_R_equivalents 0.1075
_diffrn_reflns_av_unetI/netI 0.0582
_diffrn_reflns_Laue_measured_fraction_full 0.236
_diffrn_reflns_Laue_measured_fraction_max 0.983
_diffrn_reflns_limit_h_max 21
_diffrn_reflns_limit_h_min -21
_diffrn_reflns_limit_k_max 15
_diffrn_reflns_limit_k_min -15
_diffrn_reflns_limit_l_max 8
_diffrn_reflns_limit_l_min -8
_diffrn_reflns_number 16306
_diffrn_reflns_point_group_measured_fraction_full 0.236
_diffrn_reflns_point_group_measured_fraction_max 0.983
_diffrn_reflns_theta_full 67.679
_diffrn_reflns_theta_max 35.120
_diffrn_reflns_theta_min 6.022
_diffrn_source 'Rigaku MM007 rotating anode'
_exptl_absorpt_coefficient_mu 12.580
_exptl_absorpt_correction_T_max 1.000
_exptl_absorpt_correction_T_min 0.224
_exptl_absorpt_correction_type multi-scan
_exptl_absorpt_process_details '(ABSCOR; Higashi, 1995)'
_exptl_crystal_colour violet
_exptl_crystal_colour_primary violet
_exptl_crystal_density_diffrn 2.014
_exptl_crystal_density_meas ?
_exptl_crystal_description plate
_exptl_crystal_F_000 4208
_exptl_crystal_size_max 0.1
_exptl_crystal_size_mid 0.02
_exptl_crystal_size_min 0.01
_refine_diff_density_max 0.721
_refine_diff_density_min -0.424
_refine_diff_density_rms 0.088
_refine_ls_extinction_method none
_refine_ls_goodness_of_fit_ref 1.160
_refine_ls_hydrogen_treatment mixed
_refine_ls_matrix_type full
_refine_ls_number_parameters 296
_refine_ls_number_reflns 1426
_refine_ls_number_restraints 219
_refine_ls_restrained_S_all 1.082
_refine_ls_R_factor_all 0.1056
_refine_ls_R_factor_gt 0.0878
_refine_ls_shift/su_max 0.000
_refine_ls_shift/su_mean 0.000
_refine_ls_structure_factor_coef Fsqd
_refine_ls_weighting_details
;
 w=1/[\s^2^(Fo^2^)+(0.2000P)^2^]
 where P=(Fo^2^+2Fc^2^)/3
;
_refine_ls_weighting_scheme calc
_refine_ls_wR_factor_gt 0.2481
_refine_ls_wR_factor_ref 0.2680
_reflns_Friedel_coverage 0.000
_reflns_number_gt 1066
_reflns_number_total 1426
_reflns_threshold_expression 'I > 2\s(I)'
_cod_data_source_file ja9b00913_si_002.cif
_cod_data_source_block muf-15
_cod_depositor_comments
;
The following automatic conversions were performed:

data item '_exptl_crystal_density_meas' value 'not measured' was
changed to '?' -- the value is perceived as not measured.

Automatic conversion script
Id: cif_fix_values 6909 2019-04-08 15:41:33Z antanas 
;
_cod_database_code 4129022
_shelxl_version_number 2013-2
_shelx_space_group_comment
;
The symmetry employed for this shelxl refinement is uniquely defined
by the following loop, which should always be used as a source of
symmetry information in preference to the above space-group names.
They are only intended as comments.
;
_shelx_estimated_absorpt_t_max 0.885
_shelx_estimated_absorpt_t_min 0.366
_olex2_refinement_description
;
1. Fixed Uiso
 At 1.2 times of:
  All C(H) groups
 At 1.5 times of:
  All O(H,H) groups
2. Uiso/Uaniso restraints and constraints
Uanis(O9) \\sim Ueq, Uanis(C18) \\sim Ueq, : with sigma of 0.05 and sigma for
terminal atoms of 0.02
3. Rigid body (RIGU) restrains
 O9, O11, O6, O10, C10, C12, C15, C14, C13, C11, C9, C16
 with sigma for 1-2 distances of 0.004 and sigma for 1-3 distances of 0.004
 O5, O3, O4, O2, C4, C2, C3, C7, C6, C5, C8, C1
 with sigma for 1-2 distances of 0.004 and sigma for 1-3 distances of 0.004
 O8, O7, C20, C19, C18, C21, C17
 with sigma for 1-2 distances of 0.004 and sigma for 1-3 distances of 0.004
4. Others
 Sof(O12A)=Sof(H12C)=Sof(H12D)=1-FVAR(1)
 Sof(O12)=Sof(H12A)=Sof(H12B)=FVAR(1)
 Fixed X: H1(0.55807)
 Fixed Y: H1(0.40802)
 Fixed Z: H1(1.142241)
5.a Rotating group:
 O12(H12A,H12B), O12A(H12C,H12D)
5.b Aromatic/amide H refined with riding coordinates:
 C12(H12), C14(H14), C13(H13), C11(H11), C20(H20), C19(H19), C4(H4), C3(H3),
 C6(H6), C5(H5), C21(H21)
5.c Fitted hexagon refined as free rotating group:
 C10(C12,C15,C14,C13,C11), C4(C2,C3,C7,C6,C5)
;
_smtbx_masks_special_details
;
A solvent mask was calculated and 582.0 electrons were found in a volume of 2654.0\%A^3 in 1 void. This is consistent with the presence of 4[CH3OH] per formula unit which account for 576.0 electrons. Methanol was chosen as uncoordianted molecules in the pores as it was the main solvent used for MUF-15 synthesis.
;
_olex2_diffrn_ambient_temperature_device 293
_olex2_submission_original_sample_id MUF-15
_olex2_submission_special_instructions 'No special instructions were received'

loop_
_space_group_symop_operation_xyz
'x, y, z'
'-x+1/2, -y, z'
'-x+1/2, y+1/2, -z+1/2'
'x, -y+1/2, -z+1/2'
'-x, -y, -z'
'x-1/2, y, -z'
'x-1/2, -y-1/2, z-1/2'
'-x, y-1/2, z-1/2'

loop_
_atom_site_label
_atom_site_type_symbol
_atom_site_fract_x
_atom_site_fract_y
_atom_site_fract_z
_atom_site_U_iso_or_equiv
_atom_site_adp_type
_atom_site_occupancy
_atom_site_site_symmetry_order
_atom_site_calc_flag
_atom_site_refinement_flags_posn
_atom_site_refinement_flags_adp
_atom_site_refinement_flags_occupancy
_atom_site_disorder_assembly
_atom_site_disorder_group
Co3 Co 0.54342(10) 0.53604(18) 0.0780(3) 0.0889(19) Uani 1 1 d . . . . .
Co2 Co 0.58949(10) 0.4098(2) 0.9405(3) 0.107(2) Uani 1 1 d . . . . .
Co1 Co 0.63210(11) 0.4532(2) 1.2180(3) 0.116(2) Uani 1 1 d . . . . .
O9 O 0.5247(5) 0.5152(7) 0.8957(13) 0.106(5) Uani 1 1 d . U . . .
O8 O 0.4928(5) 0.3819(8) 0.9546(12) 0.101(5) Uani 1 1 d . U . . .
O1 O 0.5761(4) 0.4453(7) 1.1021(10) 0.099(5) Uani 1 1 d . . . . .
O5 O 0.8973(5) 0.4277(7) 1.0086(11) 0.094(5) Uani 1 1 d . U . . .
O11 O 0.5445(4) 0.5592(8) 0.2582(13) 0.106(5) Uani 1 1 d . U . . .
O6 O 0.5802(5) 0.4677(8) 0.7993(12) 0.110(5) Uani 1 1 d . U . . .
O3 O 0.6572(4) 0.3872(8) 0.9168(12) 0.126(6) Uani 1 1 d . U . . .
O10 O 0.5910(5) 0.4927(8) 0.3555(12) 0.108(5) Uani 1 1 d . U . . .
O4 O 0.8479(5) 0.4587(8) 1.1496(14) 0.113(5) Uani 1 1 d . U . . .
O2 O 0.6802(5) 0.4086(9) 1.1060(15) 0.153(7) Uani 1 1 d . U . . .
C10 C 0.5423(4) 0.5459(7) 0.6932(12) 0.083(6) Uani 1 1 d . U . . .
C12 C 0.5560(4) 0.5234(6) 0.5794(15) 0.102(7) Uani 1 1 d G U . . .
H12 H 0.5708 0.4844 0.5729 0.123 Uiso 1 1 calc R . . . .
C15 C 0.5475(4) 0.5593(8) 0.4752(11) 0.094(6) Uani 1 1 d G U . . .
C14 C 0.5254(5) 0.6176(7) 0.4848(12) 0.118(7) Uani 1 1 d G U . . .
H14 H 0.5198 0.6415 0.4151 0.142 Uiso 1 1 calc R . . . .
C13 C 0.5118(5) 0.6401(6) 0.5986(15) 0.133(9) Uani 1 1 d G U . . .
H13 H 0.4970 0.6791 0.6051 0.159 Uiso 1 1 calc R . . . .
C11 C 0.5202(5) 0.6043(8) 0.7028(11) 0.120(8) Uani 1 1 d G U . . .
H11 H 0.5111 0.6193 0.7790 0.144 Uiso 1 1 calc R . . . .
O7 O 0.5581(5) 0.3321(8) 0.8958(13) 0.140(6) Uani 1 1 d . U . . .
C20 C 0.4387(7) 0.2899(11) 0.8251(18) 0.104(8) Uani 1 1 d . U . . .
H20 H 0.4218 0.3154 0.8783 0.125 Uiso 1 1 calc R . . . .
C19 C 0.5100(10) 0.2500 0.7500 0.089(9) Uani 1 2 d S TU P . .
H19 H 0.5424 0.2500 0.7500 0.107 Uiso 1 2 calc RS T P . .
C9 C 0.5485(9) 0.5122(14) 0.804(3) 0.104(7) Uani 1 1 d . U . . .
C4 C 0.7462(5) 0.3493(9) 0.8501(15) 0.189(14) Uani 1 1 d . U . . .
H4 H 0.7219 0.3322 0.8046 0.227 Uiso 1 1 calc R . . . .
C2 C 0.7367(4) 0.3838(8) 0.9552(14) 0.101(7) Uani 1 1 d G U . . .
C3 C 0.7730(5) 0.4093(7) 1.0233(11) 0.107(7) Uani 1 1 d G U . . .
H3 H 0.7666 0.4325 1.0937 0.128 Uiso 1 1 calc R . . . .
C7 C 0.8188(4) 0.4002(8) 0.9863(13) 0.100(7) Uani 1 1 d G U . . .
C6 C 0.8283(4) 0.3657(10) 0.8811(15) 0.188(14) Uani 1 1 d G U . . .
H6 H 0.8590 0.3596 0.8563 0.226 Uiso 1 1 calc R . . . .
C5 C 0.7920(6) 0.3402(11) 0.8130(14) 0.25(2) Uani 1 1 d G U . . .
H5 H 0.7984 0.3171 0.7427 0.298 Uiso 1 1 calc R . . . .
C18 C 0.4862(8) 0.2931(12) 0.823(2) 0.106(7) Uani 1 1 d . U . . .
C8 C 0.8591(10) 0.4303(13) 1.054(3) 0.098(8) Uani 1 1 d . U . . .
C16 C 0.5622(10) 0.5354(14) 0.355(3) 0.106(8) Uani 1 1 d . U . . .
C1 C 0.6881(9) 0.3988(10) 1.000(3) 0.089(7) Uani 1 1 d . U . . .
O12 O 0.6868(6) 0.4554(8) 1.3435(15) 0.039(9) Uiso 0.492(18) 1 d . . . A 1
H12A H 0.7064 0.4180 1.3844 0.059 Uiso 0.492(18) 1 d GR . . A 1
H12B H 0.7018 0.4954 1.3882 0.059 Uiso 0.492(18) 1 d GR . . A 1
C21 C 0.4166(11) 0.2500 0.7500 0.110(12) Uani 1 2 d S TU P . .
H21 H 0.3842 0.2500 0.7500 0.132 Uiso 1 2 calc RS T P . .
C17 C 0.5117(12) 0.3404(15) 0.900(2) 0.112(9) Uani 1 1 d . U . . .
H1 H 0.5581 0.4080 1.1422 0.27(17) Uiso 1 1 d . . . . .
O12A O 0.6144(6) 0.3612(10) 1.2833(17) 0.059(9) Uiso 0.508(18) 1 d . U . A 2
H12C H 0.6016 0.3250 1.2333 0.089 Uiso 0.508(18) 1 d GR . . A 2
H12D H 0.6135 0.3432 1.3702 0.089 Uiso 0.508(18) 1 d GR . . A 2

loop_
_atom_site_aniso_label
_atom_site_aniso_U_11
_atom_site_aniso_U_22
_atom_site_aniso_U_33
_atom_site_aniso_U_23
_atom_site_aniso_U_13
_atom_site_aniso_U_12
Co3 0.055(3) 0.151(4) 0.062(3) -0.011(2) -0.0044(19) 0.003(2)
Co2 0.064(3) 0.162(5) 0.094(4) -0.027(3) 0.002(2) -0.003(2)
Co1 0.083(3) 0.193(5) 0.073(3) -0.004(3) 0.003(2) 0.013(2)
O9 0.090(10) 0.159(13) 0.070(10) 0.002(9) 0.046(8) 0.025(9)
O8 0.101(12) 0.121(13) 0.081(10) -0.005(10) 0.009(8) 0.015(9)
O1 0.099(11) 0.153(14) 0.043(9) 0.026(9) 0.002(8) -0.032(11)
O5 0.061(9) 0.163(14) 0.056(9) 0.005(8) 0.009(8) 0.012(8)
O11 0.089(11) 0.166(14) 0.064(10) -0.010(8) 0.014(8) 0.001(8)
O6 0.077(10) 0.173(13) 0.080(10) -0.021(9) 0.015(8) 0.013(8)
O3 0.043(9) 0.235(18) 0.101(10) -0.042(10) 0.005(7) 0.008(9)
O10 0.097(11) 0.163(13) 0.064(9) -0.009(9) 0.018(8) 0.007(9)
O4 0.096(10) 0.174(15) 0.069(10) 0.001(9) 0.027(8) 0.002(9)
O2 0.069(10) 0.29(2) 0.099(10) -0.045(11) 0.010(9) 0.008(11)
C10 0.038(12) 0.146(14) 0.066(9) -0.023(8) 0.020(8) -0.019(9)
C12 0.093(15) 0.146(14) 0.068(10) -0.021(8) 0.024(9) -0.008(10)
C15 0.071(14) 0.139(14) 0.071(9) -0.020(8) 0.017(8) -0.032(10)
C14 0.120(17) 0.151(14) 0.083(11) -0.020(9) 0.032(10) -0.005(11)
C13 0.145(19) 0.175(15) 0.078(12) -0.015(10) 0.031(12) 0.027(13)
C11 0.120(17) 0.164(15) 0.076(12) -0.025(9) 0.024(10) 0.016(11)
O7 0.083(11) 0.166(16) 0.172(13) -0.052(12) -0.002(9) -0.003(9)
C20 0.073(13) 0.14(2) 0.102(17) -0.019(14) 0.011(10) -0.003(9)
C19 0.069(17) 0.116(19) 0.082(18) -0.008(15) 0.000 0.000
C9 0.070(15) 0.171(15) 0.070(11) -0.016(9) 0.029(9) 0.006(10)
C4 0.053(11) 0.33(3) 0.186(17) -0.13(2) 0.015(10) 0.014(12)
C2 0.053(9) 0.147(18) 0.103(13) -0.010(12) 0.014(8) 0.011(8)
C3 0.055(9) 0.156(19) 0.110(13) -0.013(13) 0.018(8) 0.005(9)
C7 0.060(9) 0.152(17) 0.088(12) -0.006(11) 0.016(8) 0.015(9)
C6 0.049(12) 0.35(3) 0.169(18) -0.13(2) 0.024(10) 0.000(12)
C5 0.047(11) 0.45(4) 0.24(2) -0.21(3) 0.017(11) 0.003(13)
C18 0.069(12) 0.134(15) 0.115(16) -0.032(13) 0.006(9) 0.001(9)
C8 0.065(10) 0.156(18) 0.072(13) 0.008(11) 0.017(8) 0.008(9)
C16 0.094(17) 0.156(16) 0.067(10) -0.017(9) 0.012(9) 0.002(11)
C1 0.049(10) 0.123(18) 0.096(12) -0.014(12) 0.006(8) 0.005(9)
C21 0.068(18) 0.14(3) 0.12(2) -0.024(18) 0.000 0.000
C17 0.080(12) 0.136(16) 0.119(18) -0.037(13) 0.002(10) -0.001(10)

loop_
_atom_type_symbol
_atom_type_description
_atom_type_scat_dispersion_real
_atom_type_scat_dispersion_imag
_atom_type_scat_source
C C 0.0181 0.0091 'International Tables Vol C Tables 4.2.6.8 and 6.1.1.4'
Co Co -2.3653 3.6143 'International Tables Vol C Tables 4.2.6.8 and 6.1.1.4'
H H 0.0000 0.0000 'International Tables Vol C Tables 4.2.6.8 and 6.1.1.4'
O O 0.0492 0.0322 'International Tables Vol C Tables 4.2.6.8 and 6.1.1.4'

loop_
_geom_angle_atom_site_label_1
_geom_angle_atom_site_label_2
_geom_angle_atom_site_label_3
_geom_angle
_geom_angle_site_symmetry_1
_geom_angle_site_symmetry_3
O9 Co3 O9 78.5(6) 1_554 5_666
O9 Co3 O1 92.4(5) 1_554 1_554
O8 Co3 O9 83.3(6) 5_666 1_554
O8 Co3 O9 89.4(6) 5_666 5_666
O8 Co3 O1 174.3(6) 5_666 1_554
O1 Co3 O9 86.2(5) 1_554 5_666
O5 Co3 O9 86.5(5) 2_664 1_554
O5 Co3 O9 164.5(5) 2_664 5_666
O5 Co3 O8 92.4(6) 2_664 5_666
O5 Co3 O1 90.9(5) 2_664 1_554
O5 Co3 O11 105.1(5) 2_664 .
O11 Co3 O9 90.3(5) . 5_666
O11 Co3 O9 166.1(5) . 1_554
O11 Co3 O8 88.5(6) . 5_666
O11 Co3 O1 95.1(6) . 1_554
O1 Co2 O6 116.1(6) . .
O1 Co2 O3 113.3(6) . .
O6 Co2 O3 100.1(6) . .
O7 Co2 O1 117.4(6) . .
O7 Co2 O6 105.2(6) . .
O7 Co2 O3 102.5(7) . .
O1 Co1 O10 92.1(5) . 1_556
O1 Co1 O4 93.8(6) . 2_665
O1 Co1 O2 96.8(6) . .
O1 Co1 O12 175.5(7) . .
O1 Co1 O12A 86.9(7) . .
O10 Co1 O4 93.3(6) 1_556 2_665
O10 Co1 O12 86.7(6) 1_556 .
O10 Co1 O12A 89.3(7) 1_556 .
O4 Co1 O12 90.6(7) 2_665 .
O4 Co1 O12A 177.3(7) 2_665 .
O2 Co1 O10 170.1(6) . 1_556
O2 Co1 O4 90.6(7) . 2_665
O2 Co1 O12 84.2(6) . .
O2 Co1 O12A 86.7(7) . .
Co3 O9 Co3 101.5(6) 1_556 5_666
C9 O9 Co3 124.6(14) . 5_666
C9 O9 Co3 130.3(15) . 1_556
C17 O8 Co3 140.0(17) . 5_666
Co3 O1 H1 120.7(10) 1_556 .
Co2 O1 Co3 108.4(6) . 1_556
Co2 O1 Co1 115.8(7) . .
Co2 O1 H1 100.9(9) . .
Co1 O1 Co3 110.1(6) . 1_556
Co1 O1 H1 100.9(8) . .
C8 O5 Co3 126.5(18) . 2_666
C16 O11 Co3 135.7(19) . .
C9 O6 Co2 120.3(17) . .
C1 O3 Co2 121.8(14) . .
C16 O10 Co1 132(2) . 1_554
C8 O4 Co1 131.3(17) . 2_665
C1 O2 Co1 140.9(18) . .
C12 C10 C11 120.0 . .
C12 C10 C9 124.0(18) . .
C11 C10 C9 116.0(18) . .
C10 C12 H12 120.0 . .
C10 C12 C15 120.0 . .
C15 C12 H12 120.0 . .
C12 C15 C16 119.9(19) . .
C14 C15 C12 120.0 . .
C14 C15 C16 120.1(19) . .
C15 C14 H14 120.0 . .
C15 C14 C13 120.0 . .
C13 C14 H14 120.0 . .
C14 C13 H13 120.0 . .
C11 C13 C14 120.0 . .
C11 C13 H13 120.0 . .
C10 C11 H11 120.0 . .
C13 C11 C10 120.0 . .
C13 C11 H11 120.0 . .
C17 O7 Co2 110.0(17) . .
C18 C20 H20 120.1 . .
C21 C20 H20 120.1 . .
C21 C20 C18 120(3) . .
C18 C19 H19 119.4 4_556 .
C18 C19 H19 119.4 . .
C18 C19 C18 121(3) . 4_556
O9 C9 O6 118(3) . .
O9 C9 C10 127(3) . .
O6 C9 C10 114(2) . .
C2 C4 H4 120.0 . .
C2 C4 C5 120.0 . .
C5 C4 H4 120.0 . .
C4 C2 C3 120.0 . .
C4 C2 C1 123.9(16) . .
C3 C2 C1 116.1(16) . .
C2 C3 H3 120.0 . .
C2 C3 C7 120.0 . .
C7 C3 H3 120.0 . .
C3 C7 C8 121.4(17) . .
C6 C7 C3 120.0 . .
C6 C7 C8 118.5(17) . .
C7 C6 H6 120.0 . .
C5 C6 C7 120.0 . .
C5 C6 H6 120.0 . .
C4 C5 H5 120.0 . .
C6 C5 C4 120.0 . .
C6 C5 H5 120.0 . .
C20 C18 C19 118(3) . .
C20 C18 C17 121(3) . .
C19 C18 C17 121(3) . .
O5 C8 O4 127(3) . .
O5 C8 C7 118(3) . .
O4 C8 C7 115(2) . .
O11 C16 C15 120(3) . .
O10 C16 O11 124(3) . .
O10 C16 C15 116(3) . .
O3 C1 C2 112(2) . .
O2 C1 O3 126(2) . .
O2 C1 C2 121(2) . .
Co1 O12 H12A 131.1 . .
Co1 O12 H12B 128.5 . .
H12A O12 H12B 100.3 . .
C20 C21 C20 123(3) 4_556 .
C20 C21 H21 118.4 4_556 .
C20 C21 H21 118.4 . .
O8 C17 O7 125(3) . .
O8 C17 C18 123(3) . .
O7 C17 C18 112(3) . .
Co1 O12A H12C 126.5 . .
Co1 O12A H12D 131.0 . .
H12C O12A H12D 102.2 . .

loop_
_geom_bond_atom_site_label_1
_geom_bond_atom_site_label_2
_geom_bond_distance
_geom_bond_site_symmetry_2
Co3 O9 2.254(15) 5_666
Co3 O9 2.113(15) 1_554
Co3 O8 2.052(17) 5_666
Co3 O1 2.150(15) 1_554
Co3 O5 2.016(15) 2_664
Co3 O11 2.033(15) .
Co2 O1 1.959(13) .
Co2 O6 1.990(16) .
Co2 O3 2.019(13) .
Co2 O7 1.935(16) .
Co1 O1 2.056(12) .
Co1 O10 2.086(15) 1_556
Co1 O4 2.086(18) 2_665
Co1 O2 2.073(17) .
Co1 O12 2.086(18) .
Co1 O12A 2.13(2) .
O9 Co3 2.254(15) 5_666
O9 Co3 2.113(15) 1_556
O9 C9 1.22(2) .
O8 Co3 2.052(17) 5_666
O8 C17 1.19(3) .
O1 Co3 2.150(15) 1_556
O1 H1 1.040(14) .
O5 Co3 2.016(15) 2_666
O5 C8 1.21(2) .
O11 C16 1.28(3) .
O6 C9 1.31(3) .
O3 C1 1.29(2) .
O10 Co1 2.086(15) 1_554
O10 C16 1.22(3) .
O4 Co1 2.086(18) 2_665
O4 C8 1.25(2) .
O2 C1 1.20(2) .
C10 C12 1.3900 .
C10 C11 1.3900 .
C10 C9 1.42(3) .
C12 H12 0.9300 .
C12 C15 1.3900 .
C15 C14 1.3900 .
C15 C16 1.47(3) .
C14 H14 0.9300 .
C14 C13 1.3900 .
C13 H13 0.9300 .
C13 C11 1.3900 .
C11 H11 0.9300 .
O7 C17 1.34(3) .
C20 H20 0.9300 .
C20 C18 1.37(3) .
C20 C21 1.34(2) .
C19 H19 0.9300 .
C19 C18 1.39(2) 4_556
C19 C18 1.39(2) .
C4 H4 0.9300 .
C4 C2 1.3900 .
C4 C5 1.3900 .
C2 C3 1.3900 .
C2 C1 1.51(2) .
C3 H3 0.9300 .
C3 C7 1.3900 .
C7 C6 1.3900 .
C7 C8 1.51(3) .
C6 H6 0.9300 .
C6 C5 1.3900 .
C5 H5 0.9300 .
C18 C17 1.50(3) .
O12 H12A 1.0697 .
O12 H12B 1.0671 .
C21 C20 1.34(2) 4_556
C21 H21 0.9300 .
O12A H12C 1.0100 .
O12A H12D 1.0247 .

loop_
_smtbx_masks_void_nr
_smtbx_masks_void_average_x
_smtbx_masks_void_average_y
_smtbx_masks_void_average_z
_smtbx_masks_void_volume
_smtbx_masks_void_count_electrons
_smtbx_masks_void_content
1 -0.916 -0.459 -0.483 2653.6 581.7 '4 CH3OH'
